data_7062080
loop_
_publ_author_name
'Li, Jun-Jun'
'Feng, Zhen-Jie'
'Wu, Xue-Song'
'Li, Ying'
'Wu, Di'
'Sun, Jing'
'Wang, Xin-Long'
'Su, Zhong-Min'

_publ_section_title
;
 Two new transition metal--organic frameworks as multiresponsive
 fluorescence sensors for detecting Fe3+, Cr2O72&#x2212; and TNP
;
_journal_issue 47
_journal_name_full 'New Journal of Chemistry'
_journal_page_first 22739
_journal_page_last 22745
_journal_paper_doi 10.1039/D2NJ03746G
_journal_volume 46
_journal_year 2022
_chemical_formula_moiety 'C49 H40.25 N15 O18 S2 Zn3, O'
_chemical_formula_sum 'C49 H53 N15 O24 S2 Zn3'
_chemical_formula_weight 1496.29
_chemical_name_systematic CUST-751
_space_group_crystal_system monoclinic
_space_group_IT_number 4
_space_group_name_Hall 'P 2yb'
_space_group_name_H-M_alt 'P 1 21 1'
_atom_sites_solution_hydrogens mixed
_audit_creation_date 2022-07-28
_audit_creation_method
;
Olex2 1.2
(compiled 2018.05.29 svn.r3508 for OlexSys, GUI svn.r5506)
;
_audit_update_record
;
2022-07-28 deposited with the CCDC.	2022-11-01 downloaded from the CCDC.
;
_cell_angle_alpha 90
_cell_angle_beta 106.845(5)
_cell_angle_gamma 90
_cell_formula_units_Z 2
_cell_length_a 9.681(5)
_cell_length_b 26.421(5)
_cell_length_c 12.241(5)
_cell_measurement_reflns_used 2790
_cell_measurement_temperature 293(2)
_cell_measurement_theta_max 16.473
_cell_measurement_theta_min 2.324
_cell_volume 2997(2)
_computing_cell_refinement 'SAINT V8.38A (?, 2016)'
_computing_data_reduction 'SAINT V8.38A (?, 2016)'
_computing_molecular_graphics 'Olex2 (Dolomanov et al., 2009)'
_computing_publication_material 'Olex2 (Dolomanov et al., 2009)'
_computing_structure_refinement 'ShelXL (Sheldrick, 2015)'
_computing_structure_solution 'SHELXT 2014/5 (Sheldrick, 2014)'
_diffrn_ambient_temperature 293(2)
_diffrn_measured_fraction_theta_full 0.990
_diffrn_measured_fraction_theta_max 0.990
_diffrn_measurement_device_type 'Bruker APEX-II CCD'
_diffrn_measurement_method '\w scans'
_diffrn_radiation_monochromator graphite
_diffrn_radiation_type MoK\a
_diffrn_radiation_wavelength 0.71069
_diffrn_reflns_av_R_equivalents 0.0565
_diffrn_reflns_av_unetI/netI 0.0622
_diffrn_reflns_Laue_measured_fraction_full 0.990
_diffrn_reflns_Laue_measured_fraction_max 0.990
_diffrn_reflns_limit_h_max 7
_diffrn_reflns_limit_h_min -7
_diffrn_reflns_limit_k_max 20
_diffrn_reflns_limit_k_min -21
_diffrn_reflns_limit_l_max 9
_diffrn_reflns_limit_l_min -9
_diffrn_reflns_number 9031
_diffrn_reflns_point_group_measured_fraction_full 0.983
_diffrn_reflns_point_group_measured_fraction_max 0.983
_diffrn_reflns_theta_full 16.493
_diffrn_reflns_theta_max 16.493
_diffrn_reflns_theta_min 2.329
_exptl_absorpt_coefficient_mu 1.356
_exptl_absorpt_correction_T_max 0.762
_exptl_absorpt_correction_T_min 0.729
_exptl_absorpt_correction_type multi-scan
_exptl_crystal_colour 'clear colourless'
_exptl_crystal_colour_lustre clear
_exptl_crystal_colour_primary colourless
_exptl_crystal_density_diffrn 1.658
_exptl_crystal_description block
_exptl_crystal_F_000 1532
_exptl_crystal_size_max 0.24
_exptl_crystal_size_mid 0.22
_exptl_crystal_size_min 0.2
_refine_diff_density_max 0.444
_refine_diff_density_min -0.310
_refine_diff_density_rms 0.075
_refine_ls_abs_structure_details
;
 Flack x determined using 1204 quotients [(I+)-(I-)]/[(I+)+(I-)]
 (Parsons, Flack and Wagner, Acta Cryst. B69 (2013) 249-259).
;
_refine_ls_abs_structure_Flack 0.384(14)
_refine_ls_extinction_coef 0.0011(6)
_refine_ls_extinction_expression Fc^*^=kFc[1+0.001xFc^2^\l^3^/sin(2\q)]^-1/4^
_refine_ls_extinction_method 'SHELXL-2016/4 (Sheldrick 2016)'
_refine_ls_goodness_of_fit_ref 1.037
_refine_ls_hydrogen_treatment constr
_refine_ls_matrix_type full
_refine_ls_number_parameters 638
_refine_ls_number_reflns 3158
_refine_ls_number_restraints 551
_refine_ls_restrained_S_all 3.184
_refine_ls_R_factor_all 0.0602
_refine_ls_R_factor_gt 0.0524
_refine_ls_shift/su_max 0.000
_refine_ls_shift/su_mean 0.000
_refine_ls_structure_factor_coef Fsqd
_refine_ls_weighting_details 'w=1/[\s^2^(Fo^2^)+(0.0582P)^2^+22.8686P] where P=(Fo^2^+2Fc^2^)/3'
_refine_ls_weighting_scheme calc
_refine_ls_wR_factor_gt 0.1220
_refine_ls_wR_factor_ref 0.1268
_reflns_Friedel_coverage 0.917
_reflns_Friedel_fraction_full 0.974
_reflns_Friedel_fraction_max 0.974
_reflns_number_gt 2862
_reflns_number_total 3158
_reflns_threshold_expression 'I > 2\s(I)'
_cod_data_source_file d2nj03746g2.cif
_cod_data_source_block 2
_cod_depositor_comments 'Adding full bibliography for 7062079--7062080.cif.'
_cod_database_code 7062080
_shelx_shelxl_version_number 2016/4
_shelx_space_group_comment
;
The symmetry employed for this shelxl refinement is uniquely defined
by the following loop, which should always be used as a source of
symmetry information in preference to the above space-group names.
They are only intended as comments.
;
_shelx_estimated_absorpt_t_max 0.773
_shelx_estimated_absorpt_t_min 0.737
_olex2_refinement_description
;
1. Fixed Uiso
 At 1.2 times of:
  All C(H) groups, All O(H,H) groups
2. Restrained distances
 S1-O5B
 1.689 with sigma of 0.01
 O10-H10A = O10-H10B
 0.84 with sigma of 0.001
 O2-H2A = O2-H2B
 0.84 with sigma of 0.001
 C49-O18
 1.227 with sigma of 0.002
 C47-C49
 1.478 with sigma of 0.001
 C17-C19
 1.49 with sigma of 0.001
 C19-C17
 1.49 with sigma of 0.001
 C43-C0AA
 1.49 with sigma of 0.001
3. Uiso/Uaniso restraints and constraints
Uanis(O6A) \\sim Ueq, Uanis(O6) \\sim Ueq: with sigma of 0.01 and sigma for
terminal atoms of 0.02
Uanis(O7A) \\sim Ueq, Uanis(O7) \\sim Ueq: with sigma of 0.01 and sigma for
terminal atoms of 0.02
Uanis(O16A) \\sim Ueq, Uanis(O16) \\sim Ueq: with sigma of 0.01 and sigma for
terminal atoms of 0.02
Uanis(O18) \\sim Ueq: with sigma of 0.01 and sigma for terminal atoms of 0.02
Uanis(O1W) \\sim Ueq, Uanis(O1) \\sim Ueq, Uanis(O1X) \\sim Ueq: with sigma of
0.01 and sigma for terminal atoms of 0.02
Uanis(O5A) \\sim Ueq: with sigma of 0.01 and sigma for terminal atoms of 0.02
Uanis(S1) \\sim Ueq, Uanis(O5A) \\sim Ueq, Uanis(O5B) \\sim Ueq: with sigma of
0.01 and sigma for terminal atoms of 0.02
4. Rigid body (RIGU) restrains
 All non-hydrogen atoms
 with sigma for 1-2 distances of 0.001 and sigma for 1-3 distances of 0.002
5. Others
 Fixed Sof: O16(0.6) H10(0.25) O6(0.5) O6A(0.5) O7(0.5) O7A(0.5) O5A(0.75)
 O16A(0.4) O1W(0.65) O1X(0.35) O5B(0.25)
6.a Rotating group:
 O11(H11A,H11B), O10(H10A,H10B), O1(H1A,H1B), O2(H2A,H2B)
6.b Aromatic/amide H refined with riding coordinates:
 C27(H27), C25(H25), C24(H24), C44(H44), C48(H48), C46(H46), C40(H40),
 C41(H41), C39(H39), C22(H22), C21(H21), C20(H20), C28(H28), C30(H30), C29(H29),
  C16(H16), C18(H18), C14(H14), C31(H31), C33(H33), C32(H32), C2(H2), C1(H1),
 C3(H3), C9(H9), C11(H11), C10(H10), C36(H36), C35(H35), C38(H38), C8(H8),
 C6(H6), C5(H5)
6.c Fitted pentagon refined as free rotating group:
 N7(C40,C41,N6,C39), C22(N14,C21,C20,N15), C28(N12,C30,N11,C29), N10(C31,N9,
 C33,C32), C9(N4,C11,N5,C10)
6.d Fitted hexagon refined as free rotating group:
 C27(C26,C25,N13,C24,C23), C44(C43,C48,C47,C46,C45), C16(C17,C18,C13,C14,C15),
 C36(N8,C35,C34,C38,C37), C4(C8,C7,C6,N3,C5)
;
_olex2_submission_special_instructions 'No special instructions were received'

loop_
_space_group_symop_operation_xyz
'x, y, z'
'-x, y+1/2, -z'

loop_
_atom_site_label
_atom_site_type_symbol
_atom_site_fract_x
_atom_site_fract_y
_atom_site_fract_z
_atom_site_U_iso_or_equiv
_atom_site_adp_type
_atom_site_occupancy
_atom_site_site_symmetry_order
_atom_site_calc_flag
_atom_site_refinement_flags_posn
_atom_site_refinement_flags_adp
_atom_site_refinement_flags_occupancy
_atom_site_disorder_assembly
_atom_site_disorder_group
Zn1 Zn 0.8866(3) 0.5007(2) 0.4801(3) 0.0235(11) Uani 1 1 d . U . . .
Zn3 Zn 1.0861(3) 0.3551(2) -0.2190(3) 0.0255(11) Uani 1 1 d . U . . .
Zn2 Zn 0.2765(4) 0.6446(2) 0.8171(3) 0.0413(12) Uani 1 1 d . U . . .
S2 S 0.9146(9) 0.3259(4) -0.8232(7) 0.041(3) Uani 1 1 d . U . . .
S1 S 1.0510(9) 0.5217(3) 1.0979(7) 0.033(2) Uani 1 1 d D U . . .
O12 O 1.0779(19) 0.3492(7) -0.3802(14) 0.029(5) Uani 1 1 d . U . . .
O11 O 1.1045(18) 0.4355(7) -0.2225(15) 0.027(5) Uani 1 1 d . U . . .
H11A H 1.082149 0.454493 -0.301825 0.032 Uiso 1 1 d GR . . . .
H11B H 1.207801 0.451553 -0.189746 0.032 Uiso 1 1 d GR . . . .
O8 O 0.9207(19) 0.5067(7) 0.6506(14) 0.026(5) Uiso 1 1 d . U . . .
O10 O 0.866(2) 0.4174(7) 0.4949(17) 0.043(6) Uani 1 1 d D U . . .
H10A H 0.950924 0.402801 0.530620 0.051 Uiso 1 1 d DGR . . . .
H10B H 0.843301 0.402451 0.426622 0.051 Uiso 1 1 d DGR . . . .
O3 O 0.422(2) 0.5955(9) 0.8217(19) 0.062(7) Uani 1 1 d . U . . .
O9 O 0.685(2) 0.5157(7) 0.5823(17) 0.041(6) Uani 1 1 d . U . . .
C27 C 0.6534(14) 0.4391(7) -0.0036(14) 0.020(7) Uani 1 1 d . U . . .
H27 H 0.744779 0.430601 0.042922 0.024 Uiso 1 1 calc R . . . .
C26 C 0.6099(17) 0.4237(7) -0.1170(15) 0.025(7) Uani 1 1 d G U . . .
C25 C 0.4733(18) 0.4363(7) -0.1865(11) 0.040(9) Uani 1 1 d G U . . .
H25 H 0.444254 0.426053 -0.262424 0.048 Uiso 1 1 calc R . . . .
N13 N 0.3801(14) 0.4643(7) -0.1425(13) 0.029(6) Uani 1 1 d G U . . .
C24 C 0.4236(17) 0.4797(7) -0.0291(14) 0.033(8) Uani 1 1 d G U . . .
H24 H 0.361242 0.498418 0.000360 0.040 Uiso 1 1 calc R . . . .
C23 C 0.5602(19) 0.4671(7) 0.0404(11) 0.027(7) Uani 1 1 d G U . . .
C44 C 1.0723(15) 0.3270(5) -0.6037(15) 0.011(8) Uiso 1 1 d . U . . .
H44 H 0.993538 0.343933 -0.592132 0.014 Uiso 1 1 calc R . . . .
C43 C 1.1937(18) 0.3178(6) -0.5122(11) 0.009(7) Uiso 1 1 d DG U . . .
C48 C 1.3114(15) 0.2924(7) -0.5295(14) 0.031(9) Uiso 1 1 d G U . . .
H48 H 1.392567 0.286279 -0.468300 0.038 Uiso 1 1 calc R . . . .
C47 C 1.3077(17) 0.2763(6) -0.6384(17) 0.029(8) Uani 1 1 d DG U . . .
C46 C 1.186(2) 0.2854(6) -0.7299(13) 0.026(9) Uiso 1 1 d G U . . .
H46 H 1.183799 0.274622 -0.802775 0.032 Uiso 1 1 calc R . . . .
C45 C 1.0686(17) 0.3108(6) -0.7126(12) 0.033(7) Uani 1 1 d G U . . .
O1 O 0.188(2) 0.6477(9) 0.6480(16) 0.062(6) Uani 1 1 d . U . . .
H1A H 0.112609 0.665802 0.609338 0.075 Uiso 1 1 d GR . . . .
H1B H 0.215088 0.631351 0.594178 0.075 Uiso 1 1 d GR . . . .
O2 O 0.372(2) 0.7097(8) 0.8478(18) 0.054(6) Uiso 1 1 d D U . . .
H2A H 0.428161 0.720675 0.797954 0.064 Uiso 1 1 d DGR . . . .
H2B H 0.448260 0.710083 0.915934 0.064 Uiso 1 1 d DGR . . . .
O17 O 1.427(2) 0.2377(9) -0.759(2) 0.076(7) Uani 1 1 d . U . . .
N7 N 1.2836(17) 0.4576(6) 0.4272(14) 0.024(6) Uani 1 1 d . U . . .
C40 C 1.3325(15) 0.4948(7) 0.5135(15) 0.029(8) Uiso 1 1 d G U . . .
H40 H 1.427965 0.504214 0.547164 0.034 Uiso 1 1 calc R . . . .
C41 C 1.210(2) 0.5153(7) 0.5394(14) 0.034(8) Uani 1 1 d G U . . .
H41 H 1.211078 0.540325 0.593000 0.040 Uiso 1 1 calc R . . . .
N6 N 1.0853(15) 0.4906(7) 0.4692(15) 0.030(6) Uani 1 1 d G U . . .
C39 C 1.1308(16) 0.4550(6) 0.3998(13) 0.023(7) Uani 1 1 d G U . . .
H39 H 1.071108 0.433752 0.345921 0.027 Uiso 1 1 calc R . . . .
O42 O 1.309(2) 0.3306(7) -0.3148(17) 0.040(6) Uiso 1 1 d . U . . .
C22 C 0.7280(15) 0.4713(6) 0.2322(14) 0.022(6) Uani 1 1 d . U . . .
H22 H 0.800749 0.450586 0.221722 0.026 Uiso 1 1 calc R . . . .
N14 N 0.5968(17) 0.4835(6) 0.1482(10) 0.026(6) Uani 1 1 d G U . . .
C21 C 0.5162(14) 0.5160(7) 0.1992(14) 0.022(7) Uani 1 1 d G U . . .
H21 H 0.426011 0.529694 0.163228 0.026 Uiso 1 1 calc R . . . .
C20 C 0.5976(18) 0.5239(7) 0.3146(13) 0.027(7) Uani 1 1 d G U . . .
H20 H 0.570041 0.543678 0.367580 0.033 Uiso 1 1 calc R . . . .
N15 N 0.7285(15) 0.4963(7) 0.3351(11) 0.026(5) Uani 1 1 d G U . . .
C28 C 0.6428(14) 0.3594(8) -0.2522(16) 0.038(8) Uani 1 1 d . U . . .
H28 H 0.547116 0.350166 -0.285618 0.045 Uiso 1 1 calc R . . . .
N12 N 0.6930(16) 0.3952(7) -0.1630(14) 0.023(5) Uani 1 1 d G U . . .
C30 C 0.8456(16) 0.3980(7) -0.1371(13) 0.023(7) Uani 1 1 d G U . . .
H30 H 0.906066 0.418542 -0.081860 0.027 Uiso 1 1 calc R . . . .
N11 N 0.8897(14) 0.3639(7) -0.2102(15) 0.032(5) Uani 1 1 d G U . . .
C29 C 0.764(2) 0.3400(7) -0.2813(15) 0.037(8) Uani 1 1 d G U . . .
H29 H 0.762234 0.315939 -0.337232 0.044 Uiso 1 1 calc R . . . .
C16 C 0.9066(14) 0.5237(6) 0.8723(13) 0.013(8) Uiso 1 1 d . U . . .
H16 H 0.990241 0.509299 0.863268 0.015 Uiso 1 1 calc R . . . .
C17 C 0.7873(18) 0.5310(6) 0.7779(10) 0.016(8) Uiso 1 1 d DG U . . .
C18 C 0.6622(15) 0.5525(7) 0.7915(12) 0.016(8) Uiso 1 1 d G U . . .
H18 H 0.582474 0.557387 0.728316 0.019 Uiso 1 1 calc R . . . .
C13 C 0.6564(15) 0.5666(6) 0.8994(15) 0.018(8) Uiso 1 1 d G U . . .
C14 C 0.7756(19) 0.5593(6) 0.9938(11) 0.019(8) Uiso 1 1 d G U . . .
H14 H 0.771734 0.568778 1.066027 0.023 Uiso 1 1 calc R . . . .
C15 C 0.9007(15) 0.5378(6) 0.9803(11) 0.014(7) Uiso 1 1 d G U . . .
O16 O 0.925(4) 0.3814(15) -0.829(3) 0.048(9) Uani 0.6 1 d . U P A 1
N10 N 1.2376(15) 0.3523(7) -0.0709(11) 0.022(5) Uani 1 1 d . U . . .
C31 C 1.2357(16) 0.3759(7) 0.0329(14) 0.030(7) Uani 1 1 d G U . . .
H31 H 1.162364 0.396342 0.043508 0.036 Uiso 1 1 calc R . . . .
N9 N 1.3654(17) 0.3629(7) 0.1176(10) 0.021(5) Uani 1 1 d G U . . .
C33 C 1.4474(15) 0.3312(8) 0.0663(14) 0.044(9) Uani 1 1 d G U . . .
H33 H 1.537162 0.317231 0.102527 0.053 Uiso 1 1 calc R . . . .
C32 C 1.3684(19) 0.3247(7) -0.0502(13) 0.037(8) Uani 1 1 d G U . . .
H32 H 1.397338 0.305652 -0.103669 0.044 Uiso 1 1 calc R . . . .
C2 C -0.178(3) 0.6642(12) 1.436(2) 0.038(9) Uani 1 1 d . U . . .
H2 H -0.219973 0.695372 1.441257 0.045 Uiso 1 1 calc R . . . .
C1 C -0.188(4) 0.6198(12) 1.496(3) 0.049(10) Uani 1 1 d . U . . .
H1 H -0.239248 0.616160 1.549697 0.058 Uiso 1 1 calc R . . . .
N1 N -0.108(2) 0.5818(9) 1.4624(18) 0.024(7) Uiso 1 1 d . U . . .
C3 C -0.059(3) 0.6021(11) 1.381(2) 0.030(9) Uiso 1 1 d . U . . .
H3 H -0.009470 0.584380 1.338819 0.036 Uiso 1 1 calc R . . . .
N2 N -0.092(2) 0.6517(9) 1.3686(18) 0.028(6) Uani 1 1 d . U . . .
C49 C 1.431(2) 0.2486(10) -0.658(2) 0.066(11) Uani 1 1 d D U . . .
C9 C -0.1035(14) 0.6753(7) 0.8966(16) 0.036(8) Uani 1 1 d . U . . .
H9 H -0.201791 0.682192 0.878853 0.043 Uiso 1 1 calc R . . . .
N4 N -0.001(2) 0.6806(6) 1.0056(13) 0.022(7) Uiso 1 1 d G U . . .
C11 C 0.1360(16) 0.6663(7) 0.9957(13) 0.036(8) Uani 1 1 d G U . . .
H11 H 0.222264 0.666188 1.054407 0.043 Uiso 1 1 calc R . . . .
N5 N 0.1186(17) 0.6522(7) 0.8806(15) 0.038(6) Uani 1 1 d G U . . .
C10 C -0.0295(19) 0.6578(7) 0.8193(11) 0.027(7) Uani 1 1 d G U . . .
H10 H -0.070756 0.651148 0.742067 0.032 Uiso 0.25 1 calc R . P . .
C36 C 1.5002(19) 0.4156(7) 0.4501(11) 0.029(8) Uani 1 1 d . U . . .
H36 H 1.531596 0.426955 0.525130 0.035 Uiso 1 1 calc R . . . .
N8 N 1.5909(14) 0.3864(7) 0.4060(14) 0.043(7) Uani 1 1 d G U . . .
C35 C 1.5439(16) 0.3694(6) 0.2939(15) 0.029(7) Uani 1 1 d G U . . .
H35 H 1.604669 0.349855 0.264372 0.035 Uiso 1 1 calc R . . . .
C34 C 1.4062(17) 0.3815(7) 0.2258(11) 0.016(6) Uani 1 1 d G U . . .
C38 C 1.3154(14) 0.4107(7) 0.2698(14) 0.018(7) Uani 1 1 d G U . . .
H38 H 1.223264 0.418849 0.224277 0.022 Uiso 1 1 calc R . . . .
C37 C 1.3624(18) 0.4277(6) 0.3820(15) 0.010(7) Uiso 1 1 d G U . . .
C4 C -0.068(2) 0.6834(6) 1.2855(14) 0.033(8) Uani 1 1 d . U . . .
C8 C -0.041(2) 0.6635(5) 1.1884(16) 0.029(8) Uani 1 1 d G U . . .
H8 H -0.034305 0.628680 1.180347 0.035 Uiso 1 1 calc R . . . .
C7 C -0.0240(19) 0.6957(7) 1.1034(13) 0.017(8) Uiso 1 1 d G U . . .
C6 C -0.0338(18) 0.7478(6) 1.1155(13) 0.029(8) Uani 1 1 d G U . . .
H6 H -0.022485 0.769365 1.058660 0.035 Uiso 1 1 calc R . . . .
N3 N -0.0604(18) 0.7677(5) 1.2126(15) 0.027(6) Uani 1 1 d G U . . .
C5 C -0.0773(19) 0.7355(7) 1.2976(12) 0.030(8) Uani 1 1 d G U . . .
H5 H -0.095118 0.748749 1.362574 0.036 Uiso 1 1 calc R . . . .
C19 C 0.795(3) 0.5182(10) 0.6613(14) 0.033(9) Uani 1 1 d D U . . .
O18 O 1.536(3) 0.2375(10) -0.577(2) 0.089(9) Uani 1 1 d D U . B 1
O6 O 1.177(5) 0.533(2) 1.064(4) 0.049(11) Uani 0.5 1 d . U P C 1
O4 O 0.518(2) 0.6043(9) 1.005(2) 0.064(7) Uani 1 1 d . U . . .
O15 O 0.929(2) 0.3033(9) -0.9252(17) 0.065(6) Uani 1 1 d . U . . .
O14A O 0.798(2) 0.3036(10) -0.791(2) 0.078(6) Uani 1 1 d . U . D 2
O6A O 1.160(5) 0.5645(18) 1.100(4) 0.053(11) Uani 0.5 1 d . U P C 2
O7 O 1.032(5) 0.4640(16) 1.103(4) 0.042(12) Uani 0.5 1 d . U P C 1
O7A O 1.104(5) 0.4774(17) 1.077(4) 0.045(11) Uani 0.5 1 d . U P C 2
O5A O 1.024(4) 0.5379(12) 1.192(3) 0.049(9) Uani 0.75 1 d . U P C 2
O16A O 0.848(7) 0.374(2) -0.802(6) 0.075(12) Uani 0.4 1 d . U P A 2
C12 C 0.523(3) 0.5928(12) 0.909(3) 0.035(8) Uani 1 1 d . U . . .
O1W O 0.181(5) 0.7373(19) 0.597(4) 0.143(18) Uani 0.65 1 d . U P E 1
O1X O 0.343(7) 0.628(3) 0.539(6) 0.09(2) Uani 0.35 1 d . U P F 2
O5B O 0.974(9) 0.517(3) 1.204(5) 0.03(2) Uani 0.25 1 d D U P C 3
C0AA C 1.195(3) 0.3348(9) -0.3959(14) 0.027(9) Uiso 1 1 d D U . . .

loop_
_atom_site_aniso_label
_atom_site_aniso_U_11
_atom_site_aniso_U_22
_atom_site_aniso_U_33
_atom_site_aniso_U_23
_atom_site_aniso_U_13
_atom_site_aniso_U_12
Zn1 0.027(2) 0.029(2) 0.015(2) 0.0014(19) 0.0080(17) 0.0061(19)
Zn3 0.025(2) 0.032(2) 0.019(2) -0.0026(19) 0.0067(17) 0.0042(18)
Zn2 0.037(2) 0.052(3) 0.044(3) 0.006(2) 0.027(2) 0.014(2)
S2 0.040(6) 0.052(6) 0.027(6) -0.005(5) 0.006(5) 0.012(5)
S1 0.040(6) 0.032(5) 0.026(6) -0.004(5) 0.007(5) 0.012(4)
O12 0.037(12) 0.032(11) 0.019(5) 0.000(8) 0.010(7) -0.004(11)
O11 0.016(11) 0.032(5) 0.024(12) 0.004(7) -0.007(10) 0.006(7)
O10 0.030(12) 0.030(5) 0.055(15) 0.015(9) -0.007(11) 0.010(8)
O3 0.044(12) 0.084(15) 0.058(14) -0.016(12) 0.016(10) 0.030(10)
O9 0.031(14) 0.047(16) 0.045(16) -0.001(13) 0.012(10) 0.003(13)
C27 0.023(13) 0.018(16) 0.019(10) 0.001(10) 0.007(8) -0.003(11)
C26 0.022(10) 0.031(16) 0.021(10) -0.004(10) 0.004(8) 0.007(10)
C25 0.026(11) 0.06(2) 0.029(12) -0.008(13) 0.000(9) 0.017(12)
N13 0.008(11) 0.037(16) 0.038(10) -0.014(11) 0.002(8) -0.007(10)
C24 0.022(12) 0.036(19) 0.037(10) -0.013(11) 0.000(7) -0.001(12)
C23 0.020(12) 0.032(16) 0.026(8) -0.013(9) 0.004(7) -0.003(11)
C47 0.026(16) 0.008(17) 0.06(2) -0.001(16) 0.028(15) 0.000(13)
C45 0.039(10) 0.030(18) 0.028(12) 0.002(12) 0.005(9) -0.004(12)
O1 0.065(15) 0.080(17) 0.043(5) -0.007(11) 0.016(7) 0.006(12)
O17 0.069(16) 0.090(19) 0.083(14) -0.007(14) 0.045(12) 0.033(14)
N7 0.027(10) 0.011(14) 0.035(16) -0.017(12) 0.009(11) -0.004(10)
C41 0.029(9) 0.039(19) 0.034(16) -0.013(14) 0.011(11) 0.003(11)
N6 0.027(5) 0.035(13) 0.029(14) -0.004(11) 0.009(7) 0.003(7)
C39 0.027(10) 0.023(14) 0.020(15) 0.005(11) 0.009(10) 0.001(10)
C22 0.016(11) 0.028(16) 0.023(8) 0.003(10) 0.008(7) -0.003(10)
N14 0.024(11) 0.024(14) 0.025(7) -0.009(9) 0.002(6) 0.007(9)
C21 0.023(11) 0.013(16) 0.029(10) -0.007(10) 0.007(7) 0.001(10)
C20 0.025(10) 0.025(17) 0.030(10) -0.009(11) 0.005(7) -0.003(10)
N15 0.025(8) 0.030(13) 0.022(7) 0.001(8) 0.006(5) 0.000(8)
C28 0.024(8) 0.050(16) 0.038(15) -0.021(12) 0.007(9) 0.001(10)
N12 0.020(8) 0.026(13) 0.020(12) -0.001(9) 0.004(8) 0.006(8)
C30 0.020(8) 0.034(14) 0.014(13) 0.007(11) 0.003(8) 0.006(9)
N11 0.023(5) 0.046(13) 0.027(12) -0.006(10) 0.007(6) 0.003(7)
C29 0.025(8) 0.049(16) 0.034(14) -0.014(12) 0.008(9) 0.004(9)
O16 0.05(2) 0.053(7) 0.035(19) 0.004(9) 0.001(16) 0.013(9)
N10 0.025(8) 0.014(13) 0.024(6) 0.000(8) 0.004(5) -0.004(9)
C31 0.019(11) 0.042(18) 0.027(7) -0.009(10) 0.003(7) -0.001(11)
N9 0.015(11) 0.022(14) 0.027(7) -0.006(9) 0.005(6) -0.009(9)
C33 0.044(13) 0.06(2) 0.023(10) 0.000(12) 0.005(8) 0.028(13)
C32 0.039(11) 0.051(18) 0.020(10) 0.005(12) 0.009(8) 0.019(12)
C2 0.06(2) 0.034(16) 0.035(18) 0.001(12) 0.038(16) 0.003(14)
C1 0.09(3) 0.035(16) 0.04(2) 0.002(14) 0.05(2) 0.004(16)
N2 0.044(15) 0.028(13) 0.022(14) -0.006(10) 0.023(11) -0.004(12)
C49 0.056(16) 0.07(2) 0.080(14) -0.001(14) 0.040(12) 0.039(15)
C9 0.032(16) 0.04(2) 0.043(17) 0.006(16) 0.024(15) 0.001(14)
C11 0.033(17) 0.04(2) 0.047(11) 0.001(13) 0.027(10) -0.008(16)
N5 0.032(8) 0.042(16) 0.047(11) 0.000(13) 0.025(8) 0.001(11)
C10 0.032(9) 0.015(18) 0.044(13) 0.010(13) 0.027(9) -0.006(12)
C36 0.017(17) 0.040(18) 0.019(17) 0.003(13) -0.010(14) -0.007(13)
N8 0.020(14) 0.058(18) 0.043(11) -0.012(12) -0.005(9) -0.007(12)
C35 0.012(11) 0.031(19) 0.039(11) -0.002(12) -0.003(8) -0.003(11)
C34 0.010(11) 0.012(15) 0.025(8) -0.001(10) 0.004(7) -0.006(10)
C38 0.015(14) 0.015(16) 0.024(15) 0.004(12) 0.007(12) 0.000(11)
C4 0.05(2) 0.031(11) 0.034(14) 0.003(9) 0.033(14) 0.006(12)
C8 0.05(2) 0.020(16) 0.033(15) 0.006(12) 0.033(15) 0.004(15)
C6 0.03(2) 0.029(19) 0.035(15) 0.005(12) 0.026(14) 0.007(16)
N3 0.024(16) 0.032(13) 0.036(14) 0.002(9) 0.023(12) 0.006(11)
C5 0.03(2) 0.031(11) 0.036(15) 0.001(10) 0.027(14) 0.005(12)
C19 0.032(16) 0.03(2) 0.043(18) 0.001(15) 0.013(12) 0.003(15)
O18 0.072(15) 0.109(19) 0.091(14) -0.004(14) 0.031(12) 0.060(14)
O6 0.043(12) 0.07(2) 0.04(2) 0.00(2) 0.013(15) 0.007(14)
O4 0.070(16) 0.088(18) 0.049(13) 0.004(12) 0.037(12) 0.041(13)
O15 0.051(14) 0.106(15) 0.031(9) -0.025(10) 0.001(9) 0.022(13)
O14A 0.047(10) 0.115(14) 0.072(16) 0.019(14) 0.017(10) 0.002(11)
O6A 0.049(17) 0.045(13) 0.05(2) 0.003(16) -0.002(17) 0.000(13)
O7 0.03(2) 0.032(6) 0.05(3) 0.002(10) -0.009(19) 0.014(9)
O7A 0.06(2) 0.037(8) 0.03(2) -0.004(12) 0.01(2) 0.023(10)
O5A 0.06(2) 0.058(18) 0.026(9) 0.001(10) 0.011(11) 0.039(15)
O16A 0.07(2) 0.074(9) 0.07(3) -0.010(15) 0.02(2) 0.039(12)
C12 0.026(15) 0.05(2) 0.047(13) 0.003(12) 0.031(11) 0.003(13)
O1W 0.14(3) 0.13(3) 0.14(3) 0.04(2) 0.03(2) 0.00(2)
O1X 0.10(4) 0.11(4) 0.09(3) -0.02(3) 0.05(3) -0.01(3)
O5B 0.04(3) 0.03(4) 0.03(2) -0.002(19) 0.01(2) 0.01(2)

loop_
_atom_type_symbol
_atom_type_description
_atom_type_scat_dispersion_real
_atom_type_scat_dispersion_imag
_atom_type_scat_source
C C 0.0033 0.0016 'International Tables Vol C Tables 4.2.6.8 and 6.1.1.4'
N N 0.0061 0.0033 'International Tables Vol C Tables 4.2.6.8 and 6.1.1.4'
O O 0.0106 0.0060 'International Tables Vol C Tables 4.2.6.8 and 6.1.1.4'
Zn Zn 0.2839 1.4301 'International Tables Vol C Tables 4.2.6.8 and 6.1.1.4'
S S 0.1246 0.1234 'International Tables Vol C Tables 4.2.6.8 and 6.1.1.4'
H H 0.0000 0.0000 'International Tables Vol C Tables 4.2.6.8 and 6.1.1.4'

loop_
_geom_angle_atom_site_label_1
_geom_angle_atom_site_label_2
_geom_angle_atom_site_label_3
_geom_angle
_geom_angle_site_symmetry_1
_geom_angle_site_symmetry_3
_geom_angle_publ_flag
O16Ab S2 C45 112(3) . . ?
O8 Zn1 O10 89.2(7) . . ?
O8 Zn1 N1 91.4(8) . 1_654 ?
N6 Zn1 O8 102.1(7) . . ?
O14Ab S2 C45 105.0(12) . . ?
O14Ab S2 O16A 84(3) . . ?
O5Bc S1 C15 102(3) . . ?
O5Ab S1 C15 107.7(15) . . ?
O7Ab S1 C15 109(2) . . ?
N6 Zn1 O10 89.1(7) . . ?
N6 Zn1 N1 94.3(8) . 1_654 ?
N15 Zn1 O8 141.3(7) . . ?
N15 Zn1 O10 87.1(8) . . ?
N15 Zn1 N6 116.3(7) . . ?
N15 Zn1 N1 90.2(8) . 1_654 ?
N1 Zn1 O10 176.3(7) 1_654 . ?
O6Ab S1 C15 103.4(18) . . ?
O5Ab S1 O6A 93(2) . . ?
O7Ab S1 O6A 111(3) . . ?
O5Ab S1 O7A 129(3) . . ?
O18a C49 C47 120(2) . . ?
O18a C49 O17 121.3(18) . . ?
O12 Zn3 O11 92.2(7) . . ?
O12 Zn3 N10 136.4(7) . . ?
O12 Zn3 N3 89(4) . 2_646 ?
O11 Zn3 N3 178(4) . 2_646 ?
N11 Zn3 O12 108.1(7) . . ?
N11 Zn3 O11 88.4(7) . . ?
N11 Zn3 N10 115.5(7) . . ?
N11 Zn3 N3 90(5) . 2_646 ?
N10 Zn3 O11 90.7(7) . . ?
N10 Zn3 N3 89(6) . 2_646 ?
O3 Zn2 O1 98.6(9) . . ?
O3 Zn2 O2 107.0(10) . . ?
O3 Zn2 N5 136.9(9) . . ?
O2 Zn2 O1 101.6(9) . . ?
N5 Zn2 O1 105.3(8) . . ?
N5 Zn2 O2 102.7(8) . . ?
O15 S2 C45 107.7(11) . . ?
O15 S2 O16 110.3(19) . . ?
O15 S2 O14A 110.8(15) . . ?
O15 S2 O16A 132(3) . . ?
O16A S2 C45 102.3(17) . . ?
O6A S1 C15 106.3(19) . . ?
O6A S1 O7 111(3) . . ?
O7A S1 C15 101.0(18) . . ?
C0AA O12 Zn3 113.7(13) . . ?
Zn3 O11 H11A 119.7 . . ?
Zn3 O11 H11B 118.0 . . ?
H11A O11 H11B 94.4 . . ?
C19 O8 Zn1 104.2(12) . . ?
Zn1 O10 H10A 112.0 . . ?
Zn1 O10 H10B 111.4 . . ?
H10A O10 H10B 102.1 . . ?
C12 O3 Zn2 118(2) . . ?
C26 C27 H27 120.0 . . ?
C26 C27 C23 120.0 . . ?
C23 C27 H27 120.0 . . ?
C27 C26 C25 120.0 . . ?
N12 C26 C27 122.6(14) . . ?
N12 C26 C25 117.3(14) . . ?
C26 C25 H25 120.0 . . ?
C26 C25 N13 120.0 . . ?
N13 C25 H25 120.0 . . ?
C25 N13 C24 120.0 . . ?
N13 C24 H24 120.0 . . ?
C23 C24 N13 120.0 . . ?
C23 C24 H24 120.0 . . ?
C24 C23 C27 120.0 . . ?
N14 C23 C27 122.6(14) . . ?
N14 C23 C24 117.3(14) . . ?
C43 C44 H44 120.0 . . ?
C43 C44 C45 120.0 . . ?
C45 C44 H44 120.0 . . ?
C44 C43 C48 120.0 . . ?
C44 C43 C0AA 119.2(16) . . ?
C48 C43 C0AA 120.8(16) . . ?
C43 C48 H48 120.0 . . ?
C47 C48 C43 120.0 . . ?
C47 C48 H48 120.0 . . ?
C48 C47 C46 120.0 . . ?
C48 C47 C49 120.5(16) . . ?
C46 C47 C49 119.5(16) . . ?
C47 C46 H46 120.0 . . ?
C47 C46 C45 120.0 . . ?
C45 C46 H46 120.0 . . ?
C44 C45 S2 116.9(11) . . ?
C46 C45 S2 123.1(11) . . ?
C46 C45 C44 120.0 . . ?
Zn2 O1 H1A 127.9 . . ?
Zn2 O1 H1B 128.2 . . ?
H1A O1 H1B 103.9 . . ?
Zn2 O2 H2A 117.7 . . ?
Zn2 O2 H2B 112.9 . . ?
H2A O2 H2B 96.8 . . ?
C39 N7 C40 108.0 . . ?
C37 N7 C40 128.0(14) . . ?
C37 N7 C39 123.9(14) . . ?
N7 C40 H40 126.0 . . ?
N7 C40 C41 108.0 . . ?
C41 C40 H40 126.0 . . ?
C40 C41 H41 126.0 . . ?
N6 C41 C40 108.0 . . ?
N6 C41 H41 126.0 . . ?
C41 N6 Zn1 124.6(10) . . ?
C39 N6 Zn1 127.2(10) . . ?
C39 N6 C41 108.0 . . ?
N7 C39 H39 126.0 . . ?
N6 C39 N7 108.0 . . ?
N6 C39 H39 126.0 . . ?
N14 C22 H22 126.0 . . ?
N15 C22 H22 126.0 . . ?
N15 C22 N14 108.0 . . ?
C23 N14 C22 124.5(14) . . ?
C23 N14 C21 127.5(14) . . ?
C21 N14 C22 108.0 . . ?
N14 C21 H21 126.0 . . ?
C20 C21 N14 108.0 . . ?
C20 C21 H21 126.0 . . ?
C21 C20 H20 126.0 . . ?
C21 C20 N15 108.0 . . ?
N15 C20 H20 126.0 . . ?
C22 N15 Zn1 128.6(10) . . ?
C22 N15 C20 108.0 . . ?
C20 N15 Zn1 123.0(10) . . ?
N12 C28 H28 126.0 . . ?
C29 C28 H28 126.0 . . ?
C29 C28 N12 108.0 . . ?
C26 N12 C28 125.8(14) . . ?
C26 N12 C30 126.1(14) . . ?
C28 N12 C30 108.0 . . ?
N12 C30 H30 126.0 . . ?
N11 C30 N12 108.0 . . ?
N11 C30 H30 126.0 . . ?
C30 N11 Zn3 125.9(10) . . ?
C30 N11 C29 108.0 . . ?
C29 N11 Zn3 126.0(10) . . ?
C28 C29 N11 108.0 . . ?
C28 C29 H29 126.0 . . ?
N11 C29 H29 126.0 . . ?
C17 C16 H16 120.0 . . ?
C17 C16 C15 120.0 . . ?
C15 C16 H16 120.0 . . ?
C16 C17 C19 120.4(16) . . ?
C18 C17 C16 120.0 . . ?
C18 C17 C19 119.6(16) . . ?
C17 C18 H18 120.0 . . ?
C17 C18 C13 120.0 . . ?
C13 C18 H18 120.0 . . ?
C18 C13 C12 118.0(18) . . ?
C14 C13 C18 120.0 . . ?
C14 C13 C12 121.9(17) . . ?
C13 C14 H14 120.0 . . ?
C13 C14 C15 120.0 . . ?
C15 C14 H14 120.0 . . ?
C16 C15 S1 117.1(10) . . ?
C14 C15 S1 122.6(10) . . ?
C14 C15 C16 120.0 . . ?
C31 N10 Zn3 127.3(10) . . ?
C31 N10 C32 108.0 . . ?
C32 N10 Zn3 124.7(10) . . ?
N10 C31 H31 126.0 . . ?
N10 C31 N9 108.0 . . ?
N9 C31 H31 126.0 . . ?
C31 N9 C33 108.0 . . ?
C34 N9 C31 124.7(14) . . ?
C34 N9 C33 127.1(14) . . ?
N9 C33 H33 126.0 . . ?
C32 C33 N9 108.0 . . ?
C32 C33 H33 126.0 . . ?
N10 C32 H32 126.0 . . ?
C33 C32 N10 108.0 . . ?
C33 C32 H32 126.0 . . ?
C1 C2 H2 127.4 . . ?
N2 C2 H2 127.4 . . ?
N2 C2 C1 105(3) . . ?
C2 C1 H1 125.9 . . ?
N1 C1 C2 108(3) . . ?
N1 C1 H1 125.9 . . ?
C1 N1 Zn1 130.6(19) . 1_456 ?
C3 N1 Zn1 119.9(19) . 1_456 ?
C3 N1 C1 106(2) . . ?
N1 C3 H3 124.6 . . ?
N1 C3 N2 111(2) . . ?
N2 C3 H3 124.6 . . ?
C2 N2 C4 124(2) . . ?
C3 N2 C2 109(2) . . ?
C3 N2 C4 126(2) . . ?
O17 C49 C47 118(2) . . ?
N4 C9 H9 126.0 . . ?
N4 C9 C10 108.0 . . ?
C10 C9 H9 126.0 . . ?
C9 N4 C11 108.0 . . ?
C7 N4 C9 128.2(16) . . ?
C7 N4 C11 123.8(16) . . ?
N4 C11 H11 126.0 . . ?
N5 C11 N4 108.0 . . ?
N5 C11 H11 126.0 . . ?
C11 N5 Zn2 123.4(11) . . ?
C10 N5 Zn2 126.8(11) . . ?
C10 N5 C11 108.0 . . ?
C9 C10 H10 126.0 . . ?
N5 C10 C9 108.0 . . ?
N5 C10 H10 126.0 . . ?
N8 C36 H36 120.0 . . ?
N8 C36 C37 120.0 . . ?
C37 C36 H36 120.0 . . ?
C35 N8 C36 120.0 . . ?
N8 C35 H35 120.0 . . ?
N8 C35 C34 120.0 . . ?
C34 C35 H35 120.0 . . ?
N9 C34 C35 117.2(13) . . ?
N9 C34 C38 122.7(13) . . ?
C38 C34 C35 120.0 . . ?
C34 C38 H38 120.0 . . ?
C34 C38 C37 120.0 . . ?
C37 C38 H38 120.0 . . ?
N7 C37 C36 117.1(15) . . ?
N7 C37 C38 122.8(15) . . ?
C38 C37 C36 120.0 . . ?
N2 C4 C8 120.7(15) . . ?
N2 C4 C5 119.2(15) . . ?
C8 C4 C5 120.0 . . ?
C4 C8 H8 120.0 . . ?
C4 C8 C7 120.0 . . ?
C7 C8 H8 120.0 . . ?
N4 C7 C8 124.9(14) . . ?
N4 C7 C6 115.1(14) . . ?
C6 C7 C8 120.0 . . ?
C7 C6 H6 120.0 . . ?
C7 C6 N3 120.0 . . ?
N3 C6 H6 120.0 . . ?
C6 N3 Zn3 116.8(9) . 2_656 ?
C5 N3 Zn3 123.1(9) . 2_656 ?
C5 N3 C6 120.0 . . ?
C4 C5 H5 120.0 . . ?
N3 C5 C4 120.0 . . ?
N3 C5 H5 120.0 . . ?
O8 C19 C17 117(2) . . ?
O9 C19 O8 122.6(14) . . ?
O9 C19 C17 120(2) . . ?
O3 C12 C13 117(3) . . ?
O3 C12 O4 125(3) . . ?
O4 C12 C13 117(3) . . ?
O12 C0AA C43 119(2) . . ?
O42 C0AA O12 122.0(15) . . ?
O42 C0AA C43 119(2) . . ?

loop_
_geom_bond_atom_site_label_1
_geom_bond_atom_site_label_2
_geom_bond_distance
_geom_bond_site_symmetry_2
_geom_bond_publ_flag
Zn1 O8 2.022(17) . ?
Zn1 O10 2.223(18) . ?
Zn1 N6 1.984(13) . ?
Zn1 N15 1.984(12) . ?
Zn1 N1 2.15(2) 1_654 ?
Zn3 O12 1.958(17) . ?
Zn3 O11 2.132(17) . ?
Zn3 N11 1.949(13) . ?
Zn3 N10 1.976(12) . ?
Zn3 N3 2.33(19) 2_646 ?
Zn2 O3 1.90(2) . ?
Zn2 O1 1.999(19) . ?
Zn2 O2 1.94(2) . ?
Zn2 N5 1.916(13) . ?
S2 C45 1.745(16) . ?
S2 O16 1.47(4) . ?
S2 O15 1.43(2) . ?
S2 O14A 1.43(2) . ?
S2 O16A 1.49(6) . ?
S1 C15 1.777(15) . ?
S1 O6 1.43(4) . ?
S1 O6A 1.54(4) . ?
S1 O7 1.54(4) . ?
S1 O7A 1.33(4) . ?
S1 O5A 1.32(3) . ?
S1 O5B 1.681(17) . ?
O12 C0AA 1.26(3) . ?
O11 H11A 1.0586 . ?
O11 H11B 1.0526 . ?
O8 C19 1.30(3) . ?
O10 H10A 0.8977 . ?
O10 H10B 0.8927 . ?
O3 C12 1.22(3) . ?
O9 C19 1.21(3) . ?
C27 H27 0.9300 . ?
C27 C26 1.3900 . ?
C27 C23 1.3900 . ?
C26 C25 1.3900 . ?
C26 N12 1.339(16) . ?
C25 H25 0.9300 . ?
C25 N13 1.3900 . ?
N13 C24 1.3900 . ?
C24 H24 0.9300 . ?
C24 C23 1.3900 . ?
C23 N14 1.336(16) . ?
C44 H44 0.9300 . ?
C44 C43 1.3900 . ?
C44 C45 1.3900 . ?
C43 C48 1.3900 . ?
C43 C0AA 1.4901(19) . ?
C48 H48 0.9300 . ?
C48 C47 1.3900 . ?
C47 C46 1.3900 . ?
C47 C49 1.4782(19) . ?
C46 H46 0.9300 . ?
C46 C45 1.3900 . ?
O1 H1A 0.8875 . ?
O1 H1B 0.8876 . ?
O2 H2A 0.9704 . ?
O2 H2B 0.9394 . ?
O17 C49 1.26(3) . ?
N7 C40 1.4200 . ?
N7 C39 1.4200 . ?
N7 C37 1.326(16) . ?
C40 H40 0.9300 . ?
C40 C41 1.4200 . ?
C41 H41 0.9300 . ?
C41 N6 1.4200 . ?
N6 C39 1.4200 . ?
C39 H39 0.9300 . ?
O42 C0AA 1.26(3) . ?
C22 H22 0.9300 . ?
C22 N14 1.4200 . ?
C22 N15 1.4200 . ?
N14 C21 1.4200 . ?
C21 H21 0.9300 . ?
C21 C20 1.4200 . ?
C20 H20 0.9300 . ?
C20 N15 1.4200 . ?
C28 H28 0.9300 . ?
C28 N12 1.4200 . ?
C28 C29 1.4200 . ?
N12 C30 1.4200 . ?
C30 H30 0.9300 . ?
C30 N11 1.4200 . ?
N11 C29 1.4200 . ?
C29 H29 0.9300 . ?
C16 H16 0.9300 . ?
C16 C17 1.3900 . ?
C16 C15 1.3900 . ?
C17 C18 1.3900 . ?
C17 C19 1.4900(14) . ?
C18 H18 0.9300 . ?
C18 C13 1.3900 . ?
C13 C14 1.3900 . ?
C13 C12 1.50(3) . ?
C14 H14 0.9300 . ?
C14 C15 1.3900 . ?
N10 C31 1.4200 . ?
N10 C32 1.4200 . ?
C31 H31 0.9300 . ?
C31 N9 1.4200 . ?
N9 C33 1.4200 . ?
N9 C34 1.359(16) . ?
C33 H33 0.9300 . ?
C33 C32 1.4200 . ?
C32 H32 0.9300 . ?
C2 H2 0.9300 . ?
C2 C1 1.40(4) . ?
C2 N2 1.37(3) . ?
C1 H1 0.9300 . ?
C1 N1 1.40(3) . ?
N1 Zn1 2.15(2) 1_456 ?
N1 C3 1.33(3) . ?
C3 H3 0.9300 . ?
C3 N2 1.35(3) . ?
N2 C4 1.39(2) . ?
C49 O18 1.228(4) . ?
C9 H9 0.9300 . ?
C9 N4 1.4200 . ?
C9 C10 1.4200 . ?
N4 C11 1.4200 . ?
N4 C7 1.340(17) . ?
C11 H11 0.9300 . ?
C11 N5 1.4200 . ?
N5 C10 1.4200 . ?
C10 H10 0.9300 . ?
C36 H36 0.9300 . ?
C36 N8 1.3900 . ?
C36 C37 1.3900 . ?
N8 C35 1.3900 . ?
C35 H35 0.9300 . ?
C35 C34 1.3900 . ?
C34 C38 1.3900 . ?
C38 H38 0.9300 . ?
C38 C37 1.3900 . ?
C4 C8 1.3900 . ?
C4 C5 1.3900 . ?
C8 H8 0.9300 . ?
C8 C7 1.3900 . ?
C7 C6 1.3900 . ?
C6 H6 0.9300 . ?
C6 N3 1.3900 . ?
N3 Zn3 2.328(12) 2_656 ?
N3 C5 1.3900 . ?
C5 H5 0.9300 . ?
O4 C12 1.23(3) . ?

loop_
_geom_torsion_atom_site_label_1
_geom_torsion_atom_site_label_2
_geom_torsion_atom_site_label_3
_geom_torsion_atom_site_label_4
_geom_torsion
_geom_torsion_site_symmetry_1
_geom_torsion_site_symmetry_2
_geom_torsion_site_symmetry_3
_geom_torsion_site_symmetry_4
_geom_torsion_publ_flag
O14Ab S2 C45 C44 -58.4(15) . . . . ?
O16Ab S2 C45 C44 31(3) . . . . ?
O14Ab S2 C45 C46 123.9(14) . . . . ?
O16Ab S2 C45 C46 -147(3) . . . . ?
O7Ab S1 C15 C16 -35(3) . . . . ?
O5Bc S1 C15 C16 -153(3) . . . . ?
O5Ab S1 C15 C16 -179.4(17) . . . . ?
O6Ab S1 C15 C16 83(2) . . . . ?
Zn1 O8 C19 O9 11(3) . . . . ?
Zn1 O8 C19 C17 -173.3(17) . . . . ?
Zn1 N6 C39 N7 -174.3(14) . . . . ?
Zn1 N1 C3 N2 167.4(16) 1_456 . . . ?
Zn3 O12 C0AA C43 166.5(15) . . . . ?
Zn3 O12 C0AA O42 -8(3) . . . . ?
Zn3 N11 C29 C28 -175.9(15) . . . . ?
Zn3 N10 C31 N9 178.9(14) . . . . ?
Zn3 N10 C32 C33 -178.9(13) . . . . ?
Zn3 N3 C5 C4 176.8(11) 2_656 . . . ?
Zn2 O3 C12 C13 -161.5(17) . . . . ?
Zn2 O3 C12 O4 28(5) . . . . ?
Zn2 N5 C10 C9 -165.0(15) . . . . ?
C27 C26 C25 N13 0.0 . . . . ?
C27 C26 N12 C28 148.8(13) . . . . ?
C27 C26 N12 C30 -36(2) . . . . ?
C27 C23 N14 C22 -5(2) . . . . ?
C27 C23 N14 C21 173.8(12) . . . . ?
C26 C27 C23 C24 0.0 . . . . ?
C26 C27 C23 N14 -179.0(18) . . . . ?
C26 C25 N13 C24 0.0 . . . . ?
C26 N12 C30 N11 -176(2) . . . . ?
C25 C26 N12 C28 -29(2) . . . . ?
C25 C26 N12 C30 146.4(13) . . . . ?
C25 N13 C24 C23 0.0 . . . . ?
N13 C24 C23 C27 0.0 . . . . ?
N13 C24 C23 N14 179.0(17) . . . . ?
C24 C23 N14 C22 175.8(11) . . . . ?
C24 C23 N14 C21 -5(2) . . . . ?
C23 C27 C26 C25 0.0 . . . . ?
C23 C27 C26 N12 -177.6(19) . . . . ?
C23 N14 C21 C20 -179.1(19) . . . . ?
C44 C43 C48 C47 0.0 . . . . ?
C44 C43 C0AA O12 12(3) . . . . ?
C44 C43 C0AA O42 -173.6(18) . . . . ?
C43 C44 C45 S2 -177.8(13) . . . . ?
O5Ab S1 C15 C14 -5.4(19) . . . . ?
O6Ab S1 C15 C14 -103(2) . . . . ?
O5Bc S1 C15 C14 21(3) . . . . ?
O7Ab S1 C15 C14 139(2) . . . . ?
C43 C44 C45 C46 0.0 . . . . ?
C43 C48 C47 C46 0.0 . . . . ?
C43 C48 C47 C49 -179(2) . . . . ?
C48 C43 C0AA O12 -167.2(18) . . . . ?
C48 C43 C0AA O42 7(3) . . . . ?
C48 C47 C46 C45 0.0 . . . . ?
C48 C47 C49 O18a 4(4) . . . . ?
C48 C47 C49 O17 -175(2) . . . . ?
C47 C46 C45 S2 177.6(13) . . . . ?
C47 C46 C45 C44 0.0 . . . . ?
C46 C47 C49 O18a -176(3) . . . . ?
C46 C47 C49 O17 6(4) . . . . ?
C45 C44 C43 C48 0.0 . . . . ?
C45 C44 C43 C0AA -179.2(17) . . . . ?
N7 C40 C41 N6 0.0 . . . . ?
C40 N7 C39 N6 0.0 . . . . ?
C40 N7 C37 C36 28(2) . . . . ?
C40 N7 C37 C38 -149.1(13) . . . . ?
C40 C41 N6 Zn1 174.5(13) . . . . ?
C40 C41 N6 C39 0.0 . . . . ?
C41 N6 C39 N7 0.0 . . . . ?
C39 N7 C40 C41 0.0 . . . . ?
C39 N7 C37 C36 -148.3(11) . . . . ?
C39 N7 C37 C38 35(2) . . . . ?
C22 N14 C21 C20 0.0 . . . . ?
N14 C22 N15 Zn1 -173.4(14) . . . . ?
N14 C22 N15 C20 0.0 . . . . ?
N14 C21 C20 N15 0.0 . . . . ?
C21 C20 N15 Zn1 173.9(13) . . . . ?
C21 C20 N15 C22 0.0 . . . . ?
N15 C22 N14 C23 179.2(19) . . . . ?
N15 C22 N14 C21 0.0 . . . . ?
C28 N12 C30 N11 0.0 . . . . ?
N12 C26 C25 N13 177.7(18) . . . . ?
N12 C28 C29 N11 0.0 . . . . ?
N12 C30 N11 Zn3 175.9(15) . . . . ?
N12 C30 N11 C29 0.0 . . . . ?
C30 N11 C29 C28 0.0 . . . . ?
C29 C28 N12 C26 176(2) . . . . ?
C29 C28 N12 C30 0.0 . . . . ?
C16 C17 C18 C13 0.0 . . . . ?
C16 C17 C19 O8 -9(3) . . . . ?
C16 C17 C19 O9 166(2) . . . . ?
C17 C16 C15 S1 174.1(12) . . . . ?
C17 C16 C15 C14 0.0 . . . . ?
C17 C18 C13 C14 0.0 . . . . ?
C17 C18 C13 C12 175.9(19) . . . . ?
C18 C17 C19 O8 168.1(17) . . . . ?
C18 C17 C19 O9 -16(3) . . . . ?
C18 C13 C14 C15 0.0 . . . . ?
C18 C13 C12 O3 7(3) . . . . ?
C18 C13 C12 O4 179(2) . . . . ?
C13 C14 C15 S1 -173.8(13) . . . . ?
C13 C14 C15 C16 0.0 . . . . ?
C14 C13 C12 O3 -177(2) . . . . ?
C14 C13 C12 O4 -5(3) . . . . ?
C15 C16 C17 C18 0.0 . . . . ?
C15 C16 C17 C19 177.1(18) . . . . ?
N10 C31 N9 C33 0.0 . . . . ?
N10 C31 N9 C34 175.0(18) . . . . ?
C31 N10 C32 C33 0.0 . . . . ?
C31 N9 C33 C32 0.0 . . . . ?
C31 N9 C34 C35 -172.8(11) . . . . ?
C31 N9 C34 C38 9(2) . . . . ?
N9 C33 C32 N10 0.0 . . . . ?
N9 C34 C38 C37 178.6(17) . . . . ?
C33 N9 C34 C35 1(2) . . . . ?
C33 N9 C34 C38 -177.3(12) . . . . ?
C32 N10 C31 N9 0.0 . . . . ?
C2 C1 N1 Zn1 -162.3(19) . . . 1_456 ?
C2 C1 N1 C3 -3(3) . . . . ?
C2 N2 C4 C8 -150(2) . . . . ?
C2 N2 C4 C5 27(3) . . . . ?
C1 C2 N2 C3 4(3) . . . . ?
C1 C2 N2 C4 172(2) . . . . ?
C1 N1 C3 N2 6(3) . . . . ?
N1 C3 N2 C2 -6(3) . . . . ?
N1 C3 N2 C4 -174(2) . . . . ?
C3 N2 C4 C8 17(3) . . . . ?
C3 N2 C4 C5 -166(2) . . . . ?
N2 C2 C1 N1 0(3) . . . . ?
N2 C4 C8 C7 176.7(19) . . . . ?
N2 C4 C5 N3 -176.8(19) . . . . ?
C49 C47 C46 C45 179(2) . . . . ?
C9 N4 C11 N5 0.0 . . . . ?
C9 N4 C7 C8 97.9(18) . . . . ?
C9 N4 C7 C6 -80.6(18) . . . . ?
N4 C9 C10 N5 0.0 . . . . ?
N4 C11 N5 Zn2 165.6(14) . . . . ?
N4 C11 N5 C10 0.0 . . . . ?
N4 C7 C6 N3 178.6(17) . . . . ?
C11 N4 C7 C8 -81.5(18) . . . . ?
C11 N4 C7 C6 100.0(15) . . . . ?
C11 N5 C10 C9 0.0 . . . . ?
C10 C9 N4 C11 0.0 . . . . ?
C10 C9 N4 C7 -179.5(19) . . . . ?
C36 N8 C35 C34 0.0 . . . . ?
N8 C36 C37 N7 -176.9(16) . . . . ?
N8 C36 C37 C38 0.0 . . . . ?
N8 C35 C34 N9 -178.6(16) . . . . ?
N8 C35 C34 C38 0.0 . . . . ?
C35 C34 C38 C37 0.0 . . . . ?
C34 N9 C33 C32 -174.9(19) . . . . ?
C34 C38 C37 N7 176.7(17) . . . . ?
C34 C38 C37 C36 0.0 . . . . ?
C37 N7 C40 C41 -177(2) . . . . ?
C37 N7 C39 N6 176.8(19) . . . . ?
C37 C36 N8 C35 0.0 . . . . ?
C4 C8 C7 N4 -178.4(19) . . . . ?
C4 C8 C7 C6 0.0 . . . . ?
C8 C4 C5 N3 0.0 . . . . ?
C8 C7 C6 N3 0.0 . . . . ?
C7 N4 C11 N5 179.5(18) . . . . ?
C7 C6 N3 Zn3 -177.0(11) . . . 2_656 ?
C7 C6 N3 C5 0.0 . . . . ?
C6 N3 C5 C4 0.0 . . . . ?
C5 C4 C8 C7 0.0 . . . . ?
C19 C17 C18 C13 -177.1(18) . . . . ?
O15 S2 C45 C44 -176.5(13) . . . . ?
O15 S2 C45 C46 5.8(16) . . . . ?
O6A S1 C15 C16 44(2) . . . . ?
O6A S1 C15 C14 -142(2) . . . . ?
O7A S1 C15 C16 -72(2) . . . . ?
O7A S1 C15 C14 102(2) . . . . ?
O16A S2 C45 C44 67.2(18) . . . . ?
O16A S2 C45 C46 -110.5(18) . . . . ?
C12 C13 C14 C15 -175.8(19) . . . . ?
C0AA C43 C48 C47 179.2(18) . . . . ?

loop_
_smtbx_masks_void_nr
_smtbx_masks_void_average_x
_smtbx_masks_void_average_y
_smtbx_masks_void_average_z
_smtbx_masks_void_volume
_smtbx_masks_void_count_electrons
_smtbx_masks_void_content
1 0.408 0.685 0.317 170.0 52.9 ?
2 0.592 0.185 0.683 170.0 53.1 ?
